data_7029763
loop_
_publ_author_name
'Mendoza-Espinosa, Daniel'
'Negr\'on-Silva, Guillermo Enrique'
'Angeles-Beltr\'an, Deyanira'
'Alvarez-Hern\'andez, Alejandro'
'Su\'arez-Castillo, Oscar R'
'Santill\'an, Rosa'

_publ_section_title
;
 Copper(ii) complexes supported by click generated mixed NN, NO, and NS
 1,2,3-triazole based ligands and their catalytic activity in azide-alkyne
 cycloaddition.
;
_journal_issue 19
_journal_name_full 'Dalton transactions (Cambridge, England : 2003)'
_journal_page_first 7069
_journal_page_last 7077
_journal_paper_doi 10.1039/c4dt00323c
_journal_volume 43
_journal_year 2014
_chemical_formula_moiety 'C32 H28 Cl4 Cu N6 S2'
_chemical_formula_sum 'C32 H28 Cl4 Cu N6 S2'
_chemical_formula_weight 766.06
_chemical_name_systematic
; 
 ? 
;
_space_group_IT_number 15
_symmetry_cell_setting monoclinic
_symmetry_space_group_name_Hall '-C 2yc'
_symmetry_space_group_name_H-M 'C 1 2/c 1'
_atom_sites_solution_hydrogens geom
_atom_sites_solution_primary direct
_atom_sites_solution_secondary difmap
_audit_creation_method SHELXL-97
_cell_angle_alpha 90.00
_cell_angle_beta 101.437(3)
_cell_angle_gamma 90.00
_cell_formula_units_Z 4
_cell_length_a 31.1631(10)
_cell_length_b 13.4153(5)
_cell_length_c 8.5786(3)
_cell_measurement_reflns_used 500
_cell_measurement_temperature 293(2)
_cell_measurement_theta_max 25
_cell_measurement_theta_min 2
_cell_volume 3515.2(2)
_computing_cell_refinement CrisAlisPro
_computing_data_collection 'Agilent Gemini'
_computing_data_reduction CrisAlisPro
_computing_molecular_graphics ORTEP
_computing_publication_material ORTEP
_computing_structure_refinement 'SHELXL-97 (Sheldrick, 1997)'
_computing_structure_solution 'SHELXS-97 (Sheldrick, 1990)'
_diffrn_ambient_temperature 293(2)
_diffrn_detector_area_resol_mean 'not recorded'
_diffrn_measured_fraction_theta_full 0.998
_diffrn_measured_fraction_theta_max 0.949
_diffrn_measurement_method 'phi and omega scans'
_diffrn_radiation_monochromator graphite
_diffrn_radiation_source 'fine-focus sealed tube'
_diffrn_radiation_type MoK\a
_diffrn_radiation_wavelength 0.71073
_diffrn_reflns_av_R_equivalents 0.0513
_diffrn_reflns_av_sigmaI/netI 0.0350
_diffrn_reflns_limit_h_max 41
_diffrn_reflns_limit_h_min -42
_diffrn_reflns_limit_k_max 18
_diffrn_reflns_limit_k_min -18
_diffrn_reflns_limit_l_max 11
_diffrn_reflns_limit_l_min -11
_diffrn_reflns_number 40948
_diffrn_reflns_theta_full 25.00
_diffrn_reflns_theta_max 29.48
_diffrn_reflns_theta_min 3.04
_diffrn_standards_interval_count 'not recorded'
_diffrn_standards_interval_time 'not recorded'
_diffrn_standards_number 'not recorded'
_exptl_absorpt_coefficient_mu 1.076
_exptl_absorpt_correction_type multi-scan
_exptl_absorpt_process_details sadabs
_exptl_crystal_colour Green
_exptl_crystal_density_diffrn 1.448
_exptl_crystal_density_method 'not measured'
_exptl_crystal_description Needle
_exptl_crystal_F_000 1564
_exptl_crystal_size_max 0.14
_exptl_crystal_size_mid 0.11
_exptl_crystal_size_min 0.08
_refine_diff_density_max 5.410
_refine_diff_density_min -1.477
_refine_diff_density_rms 0.331
_refine_ls_extinction_method none
_refine_ls_goodness_of_fit_ref 2.018
_refine_ls_hydrogen_treatment mixed
_refine_ls_matrix_type full
_refine_ls_number_parameters 205
_refine_ls_number_reflns 4639
_refine_ls_number_restraints 15
_refine_ls_restrained_S_all 2.016
_refine_ls_R_factor_all 0.2007
_refine_ls_R_factor_gt 0.1664
_refine_ls_shift/su_max 0.073
_refine_ls_shift/su_mean 0.008
_refine_ls_structure_factor_coef Fsqd
_refine_ls_weighting_details 'calc w=1/[\s^2^(Fo^2^)+(0.2000P)^2^+0.0000P] where P=(Fo^2^+2Fc^2^)/3'
_refine_ls_weighting_scheme calc
_refine_ls_wR_factor_gt 0.4696
_refine_ls_wR_factor_ref 0.4939
_reflns_number_gt 3134
_reflns_number_total 4639
_reflns_threshold_expression >2sigma(I)
_cod_data_source_file c4dt00323c2.cif
_cod_data_source_block dm-05
_cod_depositor_comments
;
The following automatic conversions were performed:

'_symmetry_cell_setting' value 'Monoclinic' changed to 'monoclinic'
according to
/usr/data/users/saulius/crontab/automatic-downloads/rss-feeds/RSC/lib/dictionaries/cif_core.dic
dictionary named 'cif_core.dic' version 2.4.2 from 2011-04-26.

Automatic conversion script
Id: cif_fix_values 2281 2013-09-26 08:29:07Z andrius 

 Adding full bibliography for
 ./tmp-cod-update-bibliographies-12899/cifs/7029763.cif.
;
_cod_original_sg_symbol_H-M 'C 2/c'
_cod_database_code 7029763

loop_
_symmetry_equiv_pos_as_xyz
'x, y, z'
'-x, y, -z+1/2'
'x+1/2, y+1/2, z'
'-x+1/2, y+1/2, -z+1/2'
'-x, -y, -z'
'x, -y, z-1/2'
'-x+1/2, -y+1/2, -z'
'x+1/2, -y+1/2, z-1/2'

loop_
_atom_site_label
_atom_site_type_symbol
_atom_site_fract_x
_atom_site_fract_y
_atom_site_fract_z
_atom_site_U_iso_or_equiv
_atom_site_adp_type
_atom_site_occupancy
_atom_site_symmetry_multiplicity
_atom_site_calc_flag
_atom_site_refinement_flags
N3 N 0.3093(2) 0.5138(4) -0.0211(8) 0.0450(14) Uani 1 1 d .
Cl2 Cl 0.48649(5) 0.6839(2) 0.5119(2) 0.0608(7) Uani 1 1 d .
N2 N 0.3053(2) 0.4150(5) -0.0444(10) 0.0542(17) Uani 1 1 d .
Cu1 Cu 0.2500 0.2500 0.0000 0.0487(6) Uani 1 2 d S
S1 S 0.18077(8) 0.35201(18) 0.1024(3) 0.0616(8) Uani 1 1 d .
N1 N 0.2705(2) 0.3891(5) 0.0136(8) 0.0513(16) Uani 1 1 d .
Cl1 Cl 0.27634(9) 0.23269(17) 0.2722(3) 0.0626(7) Uani 1 1 d .
C1 C 0.4423(3) 0.6505(8) 0.3336(13) 0.070(3) Uani 1 1 d D
C2 C 0.4425(3) 0.5527(9) 0.2666(14) 0.078(3) Uani 1 1 d D
H2B H 0.4639 0.5068 0.3103 0.093 Uiso 1 1 calc R
C3 C 0.4122(3) 0.5286(7) 0.1431(11) 0.060(2) Uani 1 1 d D
H3A H 0.4122 0.4648 0.1005 0.071 Uiso 1 1 calc R
C4 C 0.3805(3) 0.5956(6) 0.0751(11) 0.055(2) Uani 1 1 d D
C5 C 0.3805(3) 0.6918(7) 0.1368(15) 0.071(3) Uani 1 1 d D
H5A H 0.3598 0.7381 0.0889 0.085 Uiso 1 1 calc R
C6 C 0.4109(5) 0.7175(10) 0.2676(17) 0.095(4) Uani 1 1 d D
H6A H 0.4103 0.7806 0.3120 0.114 Uiso 1 1 calc R
C7 C 0.3453(3) 0.5667(7) -0.0687(11) 0.056(2) Uani 1 1 d .
H7A H 0.3341 0.6264 -0.1267 0.067 Uiso 1 1 calc R
H7B H 0.3581 0.5248 -0.1394 0.067 Uiso 1 1 calc R
C8 C 0.2772(3) 0.5497(6) 0.0499(10) 0.0473(17) Uani 1 1 d .
H8A H 0.2731 0.6153 0.0787 0.057 Uiso 1 1 calc R
C9 C 0.2523(2) 0.4690(6) 0.0700(9) 0.0439(16) Uani 1 1 d .
C10 C 0.2132(3) 0.4609(7) 0.1500(13) 0.066(3) Uani 1 1 d .
H10A H 0.1947 0.5188 0.1209 0.080 Uiso 1 1 calc R
H10B H 0.2237 0.4629 0.2642 0.080 Uiso 1 1 calc R
C11 C 0.1384(3) 0.3853(9) -0.0537(14) 0.076(3) Uani 1 1 d D
C12 C 0.1198(4) 0.3042(12) -0.1524(18) 0.108(5) Uani 1 1 d D
H12A H 0.1326 0.2412 -0.1405 0.129 Uiso 1 1 calc R
C13 C 0.0836(6) 0.3209(17) -0.262(2) 0.165(11) Uani 1 1 d D
H13A H 0.0718 0.2689 -0.3289 0.199 Uiso 1 1 calc R
C14 C 0.0634(7) 0.412(2) -0.281(3) 0.42(5) Uani 1 1 d D
H14A H 0.0394 0.4232 -0.3626 0.505 Uiso 1 1 calc R
C15 C 0.0796(10) 0.4891(16) -0.173(6) 0.38(4) Uani 1 1 d D
H15A H 0.0638 0.5476 -0.1710 0.453 Uiso 1 1 calc R
C16 C 0.1189(8) 0.4764(14) -0.073(4) 0.216(14) Uani 1 1 d D
H16A H 0.1325 0.5308 -0.0165 0.259 Uiso 1 1 calc R

loop_
_atom_site_aniso_label
_atom_site_aniso_U_11
_atom_site_aniso_U_22
_atom_site_aniso_U_33
_atom_site_aniso_U_23
_atom_site_aniso_U_13
_atom_site_aniso_U_12
N3 0.052(3) 0.038(3) 0.045(3) -0.005(3) 0.010(3) -0.005(3)
Cl2 0.0334(10) 0.0978(17) 0.0450(10) -0.0303(10) -0.0074(7) -0.0250(9)
N2 0.050(4) 0.041(3) 0.074(5) -0.006(3) 0.019(3) -0.008(3)
Cu1 0.0599(10) 0.0360(8) 0.0507(10) -0.0031(5) 0.0120(7) -0.0089(5)
S1 0.0568(14) 0.0569(14) 0.0722(16) -0.0041(11) 0.0155(11) -0.0118(10)
N1 0.064(4) 0.042(3) 0.051(4) -0.005(3) 0.020(3) -0.007(3)
Cl1 0.0838(17) 0.0499(12) 0.0520(13) 0.0010(9) 0.0080(11) -0.0140(10)
C1 0.051(5) 0.084(7) 0.075(6) -0.016(5) 0.013(4) -0.016(5)
C2 0.061(6) 0.081(7) 0.091(8) -0.003(6) 0.016(5) -0.002(5)
C3 0.054(5) 0.063(5) 0.063(6) -0.005(4) 0.014(4) 0.003(4)
C4 0.056(5) 0.043(4) 0.071(5) -0.002(4) 0.025(4) -0.009(4)
C5 0.055(5) 0.050(5) 0.101(8) -0.016(5) 0.001(5) -0.002(4)
C6 0.107(10) 0.073(7) 0.104(10) -0.042(7) 0.016(8) -0.017(7)
C7 0.064(5) 0.047(4) 0.057(5) 0.012(4) 0.013(4) -0.006(4)
C8 0.051(4) 0.034(3) 0.054(4) -0.002(3) 0.004(3) 0.000(3)
C9 0.040(4) 0.045(4) 0.045(4) -0.002(3) 0.003(3) -0.005(3)
C10 0.064(5) 0.064(5) 0.076(6) -0.026(5) 0.026(5) -0.011(4)
C11 0.060(6) 0.088(8) 0.079(7) 0.011(6) 0.011(5) -0.011(5)
C12 0.061(7) 0.142(13) 0.113(11) -0.053(10) 0.000(7) -0.010(8)
C13 0.114(14) 0.23(3) 0.16(2) -0.072(19) 0.047(15) -0.084(17)
C14 0.14(2) 1.00(15) 0.13(2) 0.16(5) 0.045(18) 0.27(5)
C15 0.25(3) 0.14(2) 0.58(8) 0.10(4) -0.30(5) 0.01(2)
C16 0.29(4) 0.088(14) 0.26(4) 0.012(17) 0.02(3) -0.012(19)

loop_
_atom_type_symbol
_atom_type_description
_atom_type_scat_dispersion_real
_atom_type_scat_dispersion_imag
_atom_type_scat_source
C C 0.0033 0.0016 'International Tables Vol C Tables 4.2.6.8 and 6.1.1.4'
H H 0.0000 0.0000 'International Tables Vol C Tables 4.2.6.8 and 6.1.1.4'
N N 0.0061 0.0033 'International Tables Vol C Tables 4.2.6.8 and 6.1.1.4'
S S 0.1246 0.1234 'International Tables Vol C Tables 4.2.6.8 and 6.1.1.4'
Cl Cl 0.1484 0.1585 'International Tables Vol C Tables 4.2.6.8 and 6.1.1.4'
Cu Cu 0.3201 1.2651 'International Tables Vol C Tables 4.2.6.8 and 6.1.1.4'

loop_
_geom_angle_atom_site_label_1
_geom_angle_atom_site_label_2
_geom_angle_atom_site_label_3
_geom_angle
_geom_angle_site_symmetry_1
_geom_angle_site_symmetry_3
N2 N3 C8 111.2(6) . .
N2 N3 C7 119.6(6) . .
C8 N3 C7 129.1(6) . .
N1 N2 N3 105.2(6) . .
N1 Cu1 N1 180.0(4) 7 .
N1 Cu1 Cl1 89.4(2) 7 7
N1 Cu1 Cl1 90.6(2) . 7
N1 Cu1 Cl1 90.6(2) 7 .
N1 Cu1 Cl1 89.4(2) . .
Cl1 Cu1 Cl1 180.00(11) 7 .
C11 S1 C10 106.0(6) . .
N2 N1 C9 111.1(6) . .
N2 N1 Cu1 120.5(5) . .
C9 N1 Cu1 128.3(5) . .
C6 C1 C2 119.7(10) . .
C6 C1 Cl2 121.7(8) . .
C2 C1 Cl2 118.7(8) . .
C3 C2 C1 119.4(11) . .
C2 C3 C4 121.4(10) . .
C3 C4 C5 119.9(9) . .
C3 C4 C7 121.1(8) . .
C5 C4 C7 119.1(8) . .
C6 C5 C4 119.6(10) . .
C1 C6 C5 120.0(10) . .
N3 C7 C4 111.6(7) . .
C9 C8 N3 105.2(6) . .
N1 C9 C8 107.2(7) . .
N1 C9 C10 122.6(7) . .
C8 C9 C10 130.0(7) . .
C9 C10 S1 115.2(6) . .
C16 C11 C12 119.5(14) . .
C16 C11 S1 125.2(13) . .
C12 C11 S1 114.6(10) . .
C13 C12 C11 118.4(15) . .
C12 C13 C14 122.3(17) . .
C13 C14 C15 118.7(17) . .
C16 C15 C14 119(2) . .
C11 C16 C15 121.0(18) . .

loop_
_geom_bond_atom_site_label_1
_geom_bond_atom_site_label_2
_geom_bond_distance
_geom_bond_site_symmetry_2
N3 N2 1.343(9) .
N3 C8 1.359(10) .
N3 C7 1.451(10) .
Cl2 C1 1.897(10) .
N2 N1 1.325(10) .
Cu1 N1 1.969(6) 7
Cu1 N1 1.969(6) .
Cu1 Cl1 2.328(2) 7
Cu1 Cl1 2.328(2) .
S1 C11 1.742(12) .
S1 C10 1.777(9) .
N1 C9 1.347(10) .
C1 C6 1.367(17) .
C1 C2 1.433(15) .
C2 C3 1.312(13) .
C3 C4 1.377(13) .
C4 C5 1.396(12) .
C4 C7 1.530(13) .
C5 C6 1.362(17) .
C8 C9 1.362(11) .
C9 C10 1.516(12) .
C11 C16 1.361(19) .
C11 C12 1.430(15) .
C12 C13 1.339(19) .
C13 C14 1.37(2) .
C14 C15 1.41(2) .
C15 C16 1.36(2) .
